data_2241605
loop_
_publ_author_name
'Redhammer, G\"unther J.'
'Tippelt, Gerold'

_publ_section_title
;
 Crystal structure of spinel-type Li~0.64~Fe~2.15~Ge~0.21~O~4~
;
_journal_coeditor_code WM5279
_journal_issue 4
_journal_name_full 'Acta Crystallographica Section E'
_journal_page_first 505
_journal_page_last 508
_journal_paper_doi 10.1107/S205698901600414X
_journal_volume 72
_journal_year 2016
_chemical_formula_iupac 'Li0.64 Fe2.15 Ge0.21 O4'
_chemical_formula_moiety 'Fe2.15 Ge0.21 Li0.64 O4'
_chemical_formula_sum 'Fe2.15 Ge0.21 Li0.64 O4'
_chemical_formula_weight 203.5
_chemical_name_systematic
;
Lithium diiron(III) germanium tetraoxide
;
_space_group_IT_number 227
_symmetry_cell_setting cubic
_symmetry_space_group_name_Hall '-F 4vw 2vw 3'
_symmetry_space_group_name_H-M 'F d -3 m :2'
_audit_creation_method 'WinGX routine CIF_UPDATE'
_cell_angle_alpha 90
_cell_angle_beta 90
_cell_angle_gamma 90
_cell_formula_units_Z 8
_cell_length_a 8.2903(3)
_cell_length_b 8.2903(3)
_cell_length_c 8.2903(3)
_cell_measurement_reflns_used 3046
_cell_measurement_temperature 298(2)
_cell_measurement_theta_max 41.928
_cell_measurement_theta_min 6.964
_cell_volume 569.78(4)
_computing_cell_refinement
;
SAINT (Bruker, 2012)
;
_computing_data_collection
;
APEX2 (Bruker, 2012)
;
_computing_data_reduction
;
SAINT (Bruker, 2012)
;
_computing_molecular_graphics
;
DIAMOND (Brandenburg, 2006)
;
_computing_publication_material
;
WinGX (Farrugia, 2012)
;
_computing_structure_refinement
;
SHELXL2014 (Sheldrick, 2015)
;
_computing_structure_solution 'coordinates from an isotypic structure'
_diffrn_ambient_temperature 298(2)
_diffrn_measured_fraction_theta_full 0.972
_diffrn_measured_fraction_theta_max 0.967
_diffrn_measurement_device_type 'Bruker SMART APEX CCD'
_diffrn_measurement_method '\w-scan at 4 different \f positions'
_diffrn_radiation_monochromator graphite
_diffrn_radiation_type MoK\a
_diffrn_radiation_wavelength 0.71073
_diffrn_reflns_av_R_equivalents 0.0212
_diffrn_reflns_limit_h_max 14
_diffrn_reflns_limit_h_min -15
_diffrn_reflns_limit_k_max 10
_diffrn_reflns_limit_k_min -14
_diffrn_reflns_limit_l_max 13
_diffrn_reflns_limit_l_min -15
_diffrn_reflns_number 3046
_diffrn_reflns_theta_full 25.242
_diffrn_reflns_theta_max 41.928
_diffrn_reflns_theta_min 6.964
_exptl_absorpt_coefficient_mu 12.85
_exptl_absorpt_correction_T_max 0.94
_exptl_absorpt_correction_T_min 0.83
_exptl_absorpt_correction_type multi-scan
_exptl_absorpt_process_details
;
(<i>SADABS</i>; Bruker, 2012)
;
_exptl_crystal_colour black
_exptl_crystal_density_diffrn 4.744
_exptl_crystal_description octahedron
_exptl_crystal_F_000 771
_exptl_crystal_size_max 0.13
_exptl_crystal_size_mid 0.12
_exptl_crystal_size_min 0.12
_refine_diff_density_max 0.361
_refine_diff_density_min -0.666
_refine_ls_extinction_coef 0.0051(6)
_refine_ls_extinction_method
;
SHELXL2014 (Sheldrick, 2015)
;
_refine_ls_goodness_of_fit_ref 1.367
_refine_ls_matrix_type full
_refine_ls_number_parameters 10
_refine_ls_number_reflns 118
_refine_ls_number_restraints 1
_refine_ls_restrained_S_all 1.361
_refine_ls_R_factor_all 0.0186
_refine_ls_R_factor_gt 0.0178
_refine_ls_shift/su_max 0
_refine_ls_shift/su_mean 0
_refine_ls_structure_factor_coef Fsqd
_refine_ls_weighting_details 'w=1/[\s^2^(Fo^2^)+(0.0139P)^2^+2.5420P] where P=(Fo^2^+2Fc^2^)/3'
_refine_ls_weighting_scheme calc
_refine_ls_wR_factor_ref 0.0419
_reflns_number_gt 114
_reflns_number_total 118
_reflns_threshold_expression 'I > 2\s(I)'
_cod_data_source_file wm5279sup1.cif
_cod_data_source_block I
_cod_original_cell_volume 569.78(6)
_cod_original_sg_symbol_H-M 'F d -3 m'
_cod_database_code 2241605

loop_
_symmetry_equiv_pos_as_xyz
'x, y, z'
'x, -y+1/4, -z+1/4'
'-x+3/4, -y+1/4, z+1/2'
'-x+3/4, y, -z+3/4'
'-y, x+1/4, z+1/4'
'y+3/4, x+1/4, -z+1/2'
'y+3/4, -x, z+3/4'
'-y, -x, -z'
'y, z, x'
'-y+3/4, -z+1/4, x+1/2'
'y, -z+1/4, -x+1/4'
'-y+3/4, z, -x+3/4'
'-z, y+1/4, x+1/4'
'-z, -y, -x'
'z+3/4, -y, x+3/4'
'z+3/4, y+1/4, -x+1/2'
'z, x, y'
'-z+1/4, x+1/2, -y+3/4'
'-z+1/4, -x+1/4, y'
'z, -x+3/4, -y+3/4'
'-x, -z, -y'
'-x, z+3/4, y+3/4'
'x+1/4, -z+1/2, y+3/4'
'x+3/4, z+1/4, -y+1/2'
'x, y+1/2, z+1/2'
'x, -y+3/4, -z+3/4'
'-x+3/4, -y+3/4, z+1'
'-x+3/4, y+1/2, -z+5/4'
'-y, x+3/4, z+3/4'
'y+3/4, x+3/4, -z+1'
'y+3/4, -x+1/2, z+5/4'
'-y, -x+1/2, -z+1/2'
'y, z+1/2, x+1/2'
'-y+3/4, -z+3/4, x+1'
'y, -z+3/4, -x+3/4'
'-y+3/4, z+1/2, -x+5/4'
'-z, y+3/4, x+3/4'
'-z, -y+1/2, -x+1/2'
'z+3/4, -y+1/2, x+5/4'
'z+3/4, y+3/4, -x+1'
'z, x+1/2, y+1/2'
'-z+1/4, x+1, -y+5/4'
'-z+1/4, -x+3/4, y+1/2'
'z, -x+5/4, -y+5/4'
'-x, -z+1/2, -y+1/2'
'-x, z+5/4, y+5/4'
'x+1/4, -z+1, y+5/4'
'x+3/4, z+3/4, -y+1'
'x+1/2, y, z+1/2'
'x+1/2, -y+1/4, -z+3/4'
'-x+5/4, -y+1/4, z+1'
'-x+5/4, y, -z+5/4'
'-y+1/2, x+1/4, z+3/4'
'y+5/4, x+1/4, -z+1'
'y+5/4, -x, z+5/4'
'-y+1/2, -x, -z+1/2'
'y+1/2, z, x+1/2'
'-y+5/4, -z+1/4, x+1'
'y+1/2, -z+1/4, -x+3/4'
'-y+5/4, z, -x+5/4'
'-z+1/2, y+1/4, x+3/4'
'-z+1/2, -y, -x+1/2'
'z+5/4, -y, x+5/4'
'z+5/4, y+1/4, -x+1'
'z+1/2, x, y+1/2'
'-z+3/4, x+1/2, -y+5/4'
'-z+3/4, -x+1/4, y+1/2'
'z+1/2, -x+3/4, -y+5/4'
'-x+1/2, -z, -y+1/2'
'-x+1/2, z+3/4, y+5/4'
'x+3/4, -z+1/2, y+5/4'
'x+5/4, z+1/4, -y+1'
'x+1/2, y+1/2, z'
'x+1/2, -y+3/4, -z+1/4'
'-x+5/4, -y+3/4, z+1/2'
'-x+5/4, y+1/2, -z+3/4'
'-y+1/2, x+3/4, z+1/4'
'y+5/4, x+3/4, -z+1/2'
'y+5/4, -x+1/2, z+3/4'
'-y+1/2, -x+1/2, -z'
'y+1/2, z+1/2, x'
'-y+5/4, -z+3/4, x+1/2'
'y+1/2, -z+3/4, -x+1/4'
'-y+5/4, z+1/2, -x+3/4'
'-z+1/2, y+3/4, x+1/4'
'-z+1/2, -y+1/2, -x'
'z+5/4, -y+1/2, x+3/4'
'z+5/4, y+3/4, -x+1/2'
'z+1/2, x+1/2, y'
'-z+3/4, x+1, -y+3/4'
'-z+3/4, -x+3/4, y'
'z+1/2, -x+5/4, -y+3/4'
'-x+1/2, -z+1/2, -y'
'-x+1/2, z+5/4, y+3/4'
'x+3/4, -z+1, y+3/4'
'x+5/4, z+3/4, -y+1/2'
'-x, -y, -z'
'-x, y-1/4, z-1/4'
'x-3/4, y-1/4, -z-1/2'
'x-3/4, -y, z-3/4'
'y, -x-1/4, -z-1/4'
'-y-3/4, -x-1/4, z-1/2'
'-y-3/4, x, -z-3/4'
'y, x, z'
'-y, -z, -x'
'y-3/4, z-1/4, -x-1/2'
'-y, z-1/4, x-1/4'
'y-3/4, -z, x-3/4'
'z, -y-1/4, -x-1/4'
'z, y, x'
'-z-3/4, y, -x-3/4'
'-z-3/4, -y-1/4, x-1/2'
'-z, -x, -y'
'z-1/4, -x-1/2, y-3/4'
'z-1/4, x-1/4, -y'
'-z, x-3/4, y-3/4'
'x, z, y'
'x, -z-3/4, -y-3/4'
'-x-1/4, z-1/2, -y-3/4'
'-x-3/4, -z-1/4, y-1/2'
'-x, -y+1/2, -z+1/2'
'-x, y+1/4, z+1/4'
'x-3/4, y+1/4, -z'
'x-3/4, -y+1/2, z-1/4'
'y, -x+1/4, -z+1/4'
'-y-3/4, -x+1/4, z'
'-y-3/4, x+1/2, -z-1/4'
'y, x+1/2, z+1/2'
'-y, -z+1/2, -x+1/2'
'y-3/4, z+1/4, -x'
'-y, z+1/4, x+1/4'
'y-3/4, -z+1/2, x-1/4'
'z, -y+1/4, -x+1/4'
'z, y+1/2, x+1/2'
'-z-3/4, y+1/2, -x-1/4'
'-z-3/4, -y+1/4, x'
'-z, -x+1/2, -y+1/2'
'z-1/4, -x, y-1/4'
'z-1/4, x+1/4, -y+1/2'
'-z, x-1/4, y-1/4'
'x, z+1/2, y+1/2'
'x, -z-1/4, -y-1/4'
'-x-1/4, z, -y-1/4'
'-x-3/4, -z+1/4, y'
'-x+1/2, -y, -z+1/2'
'-x+1/2, y-1/4, z+1/4'
'x-1/4, y-1/4, -z'
'x-1/4, -y, z-1/4'
'y+1/2, -x-1/4, -z+1/4'
'-y-1/4, -x-1/4, z'
'-y-1/4, x, -z-1/4'
'y+1/2, x, z+1/2'
'-y+1/2, -z, -x+1/2'
'y-1/4, z-1/4, -x'
'-y+1/2, z-1/4, x+1/4'
'y-1/4, -z, x-1/4'
'z+1/2, -y-1/4, -x+1/4'
'z+1/2, y, x+1/2'
'-z-1/4, y, -x-1/4'
'-z-1/4, -y-1/4, x'
'-z+1/2, -x, -y+1/2'
'z+1/4, -x-1/2, y-1/4'
'z+1/4, x-1/4, -y+1/2'
'-z+1/2, x-3/4, y-1/4'
'x+1/2, z, y+1/2'
'x+1/2, -z-3/4, -y-1/4'
'-x+1/4, z-1/2, -y-1/4'
'-x-1/4, -z-1/4, y'
'-x+1/2, -y+1/2, -z'
'-x+1/2, y+1/4, z-1/4'
'x-1/4, y+1/4, -z-1/2'
'x-1/4, -y+1/2, z-3/4'
'y+1/2, -x+1/4, -z-1/4'
'-y-1/4, -x+1/4, z-1/2'
'-y-1/4, x+1/2, -z-3/4'
'y+1/2, x+1/2, z'
'-y+1/2, -z+1/2, -x'
'y-1/4, z+1/4, -x-1/2'
'-y+1/2, z+1/4, x-1/4'
'y-1/4, -z+1/2, x-3/4'
'z+1/2, -y+1/4, -x-1/4'
'z+1/2, y+1/2, x'
'-z-1/4, y+1/2, -x-3/4'
'-z-1/4, -y+1/4, x-1/2'
'-z+1/2, -x+1/2, -y'
'z+1/4, -x, y-3/4'
'z+1/4, x+1/4, -y'
'-z+1/2, x-1/4, y-3/4'
'x+1/2, z+1/2, y'
'x+1/2, -z-1/4, -y-3/4'
'-x+1/4, z, -y-3/4'
'-x-1/4, -z+1/4, y-1/2'

loop_
_atom_site_type_symbol
_atom_site_label
_atom_site_fract_x
_atom_site_fract_y
_atom_site_fract_z
_atom_site_U_iso_or_equiv
_atom_site_adp_type
_atom_site_calc_flag
_atom_site_occupancy
Fe Fe1 0.5 0.5 0.5 0.00795(17) Uani d 0.678(4)
Li Li1 0.5 0.5 0.5 0.00795(17) Uani d 0.322(4)
Fe Fe2 0.125 0.125 0.125 0.00573(17) Uani d 0.795(3)
Ge Ge2 0.125 0.125 0.125 0.00573(17) Uani d 0.205(3)
O O2 0.25434(14) 0.25434(14) 0.25434(14) 0.0095(3) Uani d 1

loop_
_atom_site_aniso_label
_atom_site_aniso_U_11
_atom_site_aniso_U_22
_atom_site_aniso_U_33
_atom_site_aniso_U_12
_atom_site_aniso_U_13
_atom_site_aniso_U_23
Fe1 0.00795(17) 0.00795(17) 0.00795(17) -0.00100(11) -0.00100(11) -0.00100(11)
Li1 0.00795(17) 0.00795(17) 0.00795(17) -0.00100(11) -0.00100(11) -0.00100(11)
Fe2 0.00573(17) 0.00573(17) 0.00573(17) 0 0 0
Ge2 0.00573(17) 0.00573(17) 0.00573(17) 0 0 0
O2 0.0095(3) 0.0095(3) 0.0095(3) 0.0010(3) 0.0010(3) 0.0010(3)

loop_
_atom_type_symbol
_atom_type_description
_atom_type_scat_dispersion_real
_atom_type_scat_dispersion_imag
_atom_type_scat_source
Li Li -0.0003 0.0001 'International Tables Vol C Tables 4.2.6.8 and 6.1.1.4'
O O 0.0106 0.006 'International Tables Vol C Tables 4.2.6.8 and 6.1.1.4'
Fe Fe 0.3463 0.8444 'International Tables Vol C Tables 4.2.6.8 and 6.1.1.4'
Ge Ge 0.1547 1.8001 'International Tables Vol C Tables 4.2.6.8 and 6.1.1.4'

loop_
_geom_angle_atom_site_label_1
_geom_angle_atom_site_label_2
_geom_angle_atom_site_label_3
_geom_angle_site_symmetry_1
_geom_angle_site_symmetry_3
_geom_angle
O2 Fe1 O2 123_656 27_554 180
O2 Fe1 O2 123_656 100_666 87.96(7)
O2 Fe1 O2 27_554 100_666 92.04(7)
O2 Fe1 O2 123_656 4 92.04(7)
O2 Fe1 O2 27_554 4 87.96(7)
O2 Fe1 O2 100_666 4 180
O2 Fe1 O2 123_656 122_655 87.96(7)
O2 Fe1 O2 27_554 122_655 92.04(7)
O2 Fe1 O2 100_666 122_655 87.96(7)
O2 Fe1 O2 4 122_655 92.04(7)
O2 Fe1 O2 123_656 26 92.04(7)
O2 Fe1 O2 27_554 26 87.96(7)
O2 Fe1 O2 100_666 26 92.04(7)
O2 Fe1 O2 4 26 87.96(7)
O2 Fe1 O2 122_655 26 180.00(7)
O2 Fe2 O2 52_454 2 109.5
O2 Fe2 O2 52_454 51_454 109.5
O2 Fe2 O2 2 51_454 109.5
O2 Fe2 O2 52_454 . 109.4710(10)
O2 Fe2 O2 2 . 109.5
O2 Fe2 O2 51_454 . 109.4710(10)

loop_
_geom_bond_atom_site_label_1
_geom_bond_atom_site_label_2
_geom_bond_site_symmetry_2
_geom_bond_distance
Fe1 O2 123_656 2.0373(11)
Fe1 O2 27_554 2.0373(11)
Fe1 O2 100_666 2.0373(11)
Fe1 O2 4 2.0373(11)
Fe1 O2 122_655 2.0373(11)
Fe1 O2 26 2.0373(11)
Fe1 Fe1 27_554 2.93106(11)
Fe2 O2 52_454 1.857(2)
Fe2 O2 2 1.857(2)
Fe2 O2 51_454 1.857(2)
Fe2 O2 . 1.857(2)

_cod_database_fobs_code 2241605
